data_4079346
loop_
_publ_author_name
'Sulieman, Samer'
'Can, Daniel'
'Mertens, John'
'N&#x2019;Dongo, Harmel W. Peindy'
'Liu, Yu'
'Schmutz, Paul'
'Bauwens, Matthias'
'Spingler, Bernhard'
'Alberto, Roger'

_publ_section_title
;
 Cyclopentadienyl-Based Amino Acids (Cp-aa) As Phenylalanine Analogues for
 Tumor Targeting: Syntheses and Biological Properties of [(Cp-aa)M(CO)3](M
 = Mn, Re,99mTc)
;
_journal_issue 19
_journal_name_full Organometallics
_journal_page_first 6880
_journal_paper_doi 10.1021/om300695k
_journal_volume 31
_journal_year 2012
_chemical_formula_sum 'C10 H11 Cl Mn N O6'
_chemical_formula_weight 331.59
_chemical_name_systematic
; 
 ? 
;
_space_group_IT_number 14
_symmetry_cell_setting monoclinic
_symmetry_space_group_name_Hall '-P 2ybc'
_symmetry_space_group_name_H-M 'P 1 21/c 1'
_atom_sites_solution_hydrogens geom
_atom_sites_solution_primary direct
_atom_sites_solution_secondary difmap
_audit_creation_method SHELXL-97
_cell_angle_alpha 90.00
_cell_angle_beta 109.105(4)
_cell_angle_gamma 90.00
_cell_formula_units_Z 4
_cell_length_a 16.3857(6)
_cell_length_b 6.8796(3)
_cell_length_c 12.1386(5)
_cell_measurement_reflns_used 6807
_cell_measurement_temperature 183(2)
_cell_measurement_theta_max 32.7881
_cell_measurement_theta_min 2.5266
_cell_volume 1292.98(10)
_computing_cell_refinement 'CrysAlis RED (Oxford, 2007)'
_computing_data_collection 'CrysAlis RED (Oxford, 2007)'
_computing_data_reduction 'CrysAlis RED (Oxford, 2007)'
_computing_molecular_graphics 'ORTEP-3 (Farrugia, 1997)'
_computing_publication_material 'SHELXL-97 (Sheldrick, 2008)'
_computing_structure_refinement 'SHELXL-97 (Sheldrick, 2008)'
_computing_structure_solution 'SIR-97 (Altomare, 1999)'
_diffrn_ambient_temperature 183(2)
_diffrn_detector_area_resol_mean 10.4498
_diffrn_measured_fraction_theta_full 0.999
_diffrn_measured_fraction_theta_max 0.999
_diffrn_measurement_device_type 'Oxford Xcalibur Ruby CCD'
_diffrn_measurement_method '\o oscillation scan'
_diffrn_radiation_monochromator graphite
_diffrn_radiation_source 'Enhance (Mo) X-ray Source'
_diffrn_radiation_type MoK\a
_diffrn_radiation_wavelength 0.7107
_diffrn_reflns_av_R_equivalents 0.0296
_diffrn_reflns_av_sigmaI/netI 0.0319
_diffrn_reflns_limit_h_max 22
_diffrn_reflns_limit_h_min -23
_diffrn_reflns_limit_k_max 9
_diffrn_reflns_limit_k_min -6
_diffrn_reflns_limit_l_max 16
_diffrn_reflns_limit_l_min -17
_diffrn_reflns_number 12995
_diffrn_reflns_theta_full 30.50
_diffrn_reflns_theta_max 30.50
_diffrn_reflns_theta_min 2.63
_exptl_absorpt_coefficient_mu 1.248
_exptl_absorpt_correction_T_max 0.9067
_exptl_absorpt_correction_T_min 0.7033
_exptl_absorpt_correction_type multi-scan
_exptl_absorpt_process_details
;
CrysAlis RED, Oxford Diffraction Ltd.,
Version 1.171.32.24 (release 21-04-2008 CrysAlis171 .NET)
(compiled Apr 21 2008,18:23:10)
Empirical absorption correction using spherical harmonics,
 implemented in SCALE3 ABSPACK scaling algorithm.
;
_exptl_crystal_colour 'light yellow'
_exptl_crystal_density_diffrn 1.703
_exptl_crystal_density_method 'not measured'
_exptl_crystal_description plate
_exptl_crystal_F_000 672
_exptl_crystal_size_max 0.34
_exptl_crystal_size_mid 0.29
_exptl_crystal_size_min 0.08
_refine_diff_density_max 1.302
_refine_diff_density_min -0.657
_refine_diff_density_rms 0.135
_refine_ls_extinction_method none
_refine_ls_goodness_of_fit_ref 1.162
_refine_ls_hydrogen_treatment constr
_refine_ls_matrix_type full
_refine_ls_number_parameters 174
_refine_ls_number_reflns 3938
_refine_ls_number_restraints 0
_refine_ls_restrained_S_all 1.162
_refine_ls_R_factor_all 0.0898
_refine_ls_R_factor_gt 0.0750
_refine_ls_shift/su_max 0.001
_refine_ls_shift/su_mean 0.000
_refine_ls_structure_factor_coef Fsqd
_refine_ls_weighting_details 'calc w=1/[\s^2^(Fo^2^)+(0.0554P)^2^+9.1361P] where P=(Fo^2^+2Fc^2^)/3'
_refine_ls_weighting_scheme calc
_refine_ls_wR_factor_gt 0.2105
_refine_ls_wR_factor_ref 0.2157
_reflns_number_gt 3078
_reflns_number_total 3938
_reflns_threshold_expression >2sigma(I)
_cod_data_source_file om300695k_si_002.cif
_cod_data_source_block hp090808
_cod_original_cell_volume 1292.98(9)
_cod_original_sg_symbol_H-M P21/c
_cod_database_code 4079346

loop_
_symmetry_equiv_pos_as_xyz
'x, y, z'
'-x, y+1/2, -z+1/2'
'-x, -y, -z'
'x, -y-1/2, z-1/2'

loop_
_atom_site_label
_atom_site_type_symbol
_atom_site_fract_x
_atom_site_fract_y
_atom_site_fract_z
_atom_site_U_iso_or_equiv
_atom_site_adp_type
_atom_site_occupancy
_atom_site_symmetry_multiplicity
_atom_site_calc_flag
_atom_site_refinement_flags
Mn1 Mn 0.64563(4) 0.00976(11) 0.46227(6) 0.0258(2) Uani 1 1 d .
C1 C 0.6900(3) 0.1836(9) 0.3881(5) 0.0354(11) Uani 1 1 d .
C2 C 0.6011(3) 0.1982(8) 0.5283(5) 0.0343(11) Uani 1 1 d .
C3 C 0.5482(4) -0.0129(9) 0.3397(5) 0.0417(13) Uani 1 1 d .
C4 C 0.7704(3) -0.0970(7) 0.5591(4) 0.0256(9) Uani 1 1 d .
C5 C 0.7325(3) -0.2201(8) 0.4599(5) 0.0316(10) Uani 1 1 d .
H5A H 0.7543 -0.2421 0.3975 0.038 Uiso 1 1 calc R
C6 C 0.6571(3) -0.3022(8) 0.4720(5) 0.0338(11) Uani 1 1 d .
H6A H 0.6198 -0.3911 0.4192 0.041 Uiso 1 1 calc R
C7 C 0.6462(3) -0.2311(8) 0.5752(5) 0.0308(10) Uani 1 1 d .
H7A H 0.5997 -0.2611 0.6028 0.037 Uiso 1 1 calc R
C8 C 0.7172(3) -0.1063(8) 0.6307(4) 0.0268(9) Uani 1 1 d .
H8A H 0.7271 -0.0408 0.7028 0.032 Uiso 1 1 calc R
C9 C 0.8554(3) 0.0053(9) 0.5856(5) 0.0319(10) Uani 1 1 d .
H9 H 0.8577 0.0716 0.5133 0.038 Uiso 1 1 calc R
C10 C 0.8706(3) 0.1543(9) 0.6819(5) 0.0339(11) Uani 1 1 d .
N1 N 0.9262(3) -0.1408(8) 0.6226(4) 0.0372(11) Uani 1 1 d .
H1A H 0.9174 -0.2340 0.5667 0.056 Uiso 1 1 calc R
H1B H 0.9266 -0.1966 0.6908 0.056 Uiso 1 1 calc R
H1C H 0.9777 -0.0812 0.6330 0.056 Uiso 1 1 calc R
O1 O 0.7216(3) 0.2932(8) 0.3436(4) 0.0541(12) Uani 1 1 d .
O2 O 0.5729(3) 0.3183(7) 0.5707(5) 0.0516(12) Uani 1 1 d .
O3 O 0.4860(3) -0.0297(8) 0.2618(5) 0.0663(17) Uani 1 1 d .
O4 O 0.8232(3) 0.3079(7) 0.6509(5) 0.0613(15) Uani 1 1 d .
H4 H 0.8411 0.3944 0.7019 0.092 Uiso 1 1 calc R
O5 O 0.9221(3) 0.1264(7) 0.7786(3) 0.0402(9) Uani 1 1 d .
O6 O 0.9220(6) -0.5111(12) 0.5110(8) 0.113(3) Uani 1 1 d .
Cl1 Cl 0.90193(9) -0.1173(2) 0.33450(14) 0.0416(3) Uani 1 1 d .

loop_
_atom_site_aniso_label
_atom_site_aniso_U_11
_atom_site_aniso_U_22
_atom_site_aniso_U_33
_atom_site_aniso_U_23
_atom_site_aniso_U_13
_atom_site_aniso_U_12
Mn1 0.0212(3) 0.0266(4) 0.0267(3) 0.0044(3) 0.0041(2) -0.0020(3)
C1 0.031(2) 0.039(3) 0.034(3) 0.010(2) 0.008(2) 0.004(2)
C2 0.028(2) 0.029(3) 0.045(3) 0.010(2) 0.011(2) 0.001(2)
C3 0.040(3) 0.038(3) 0.037(3) 0.014(3) -0.001(2) 0.002(2)
C4 0.0208(19) 0.027(2) 0.025(2) 0.0018(18) 0.0028(16) -0.0002(17)
C5 0.026(2) 0.036(3) 0.031(2) -0.007(2) 0.0075(19) 0.001(2)
C6 0.029(2) 0.026(2) 0.041(3) -0.002(2) 0.004(2) -0.0029(19)
C7 0.025(2) 0.030(2) 0.036(3) 0.011(2) 0.0090(19) -0.0004(19)
C8 0.025(2) 0.031(2) 0.021(2) 0.0043(18) 0.0033(16) 0.0018(18)
C9 0.022(2) 0.040(3) 0.031(2) 0.005(2) 0.0056(17) -0.005(2)
C10 0.023(2) 0.041(3) 0.035(3) 0.004(2) 0.0047(19) -0.008(2)
N1 0.0230(19) 0.051(3) 0.036(2) -0.007(2) 0.0073(17) -0.0009(19)
O1 0.053(3) 0.058(3) 0.056(3) 0.022(2) 0.023(2) -0.007(2)
O2 0.056(3) 0.034(2) 0.075(3) 0.001(2) 0.035(3) 0.006(2)
O3 0.050(3) 0.069(4) 0.052(3) 0.023(3) -0.021(2) -0.015(3)
O4 0.058(3) 0.038(2) 0.060(3) -0.008(2) -0.019(2) 0.002(2)
O5 0.039(2) 0.045(2) 0.0305(19) -0.0008(17) 0.0029(16) 0.0027(18)
O6 0.155(8) 0.095(6) 0.110(6) -0.029(5) 0.074(6) -0.012(6)
Cl1 0.0346(6) 0.0442(8) 0.0495(8) -0.0010(6) 0.0185(6) -0.0023(6)

loop_
_atom_type_symbol
_atom_type_description
_atom_type_scat_dispersion_real
_atom_type_scat_dispersion_imag
_atom_type_scat_source
C C 0.0033 0.0016 'International Tables Vol C Tables 4.2.6.8 and 6.1.1.4'
H H 0.0000 0.0000 'International Tables Vol C Tables 4.2.6.8 and 6.1.1.4'
N N 0.0061 0.0033 'International Tables Vol C Tables 4.2.6.8 and 6.1.1.4'
O O 0.0106 0.0060 'International Tables Vol C Tables 4.2.6.8 and 6.1.1.4'
Mn Mn 0.3368 0.7283 'International Tables Vol C Tables 4.2.6.8 and 6.1.1.4'
Cl Cl 0.1484 0.1585 'International Tables Vol C Tables 4.2.6.8 and 6.1.1.4'

loop_
_geom_angle_atom_site_label_1
_geom_angle_atom_site_label_2
_geom_angle_atom_site_label_3
_geom_angle
C1 Mn1 C3 92.2(3)
C1 Mn1 C2 91.9(3)
C3 Mn1 C2 93.0(3)
C1 Mn1 C4 91.9(2)
C3 Mn1 C4 149.3(3)
C2 Mn1 C4 117.3(2)
C1 Mn1 C5 96.1(2)
C3 Mn1 C5 109.9(3)
C2 Mn1 C5 155.4(2)
C4 Mn1 C5 39.39(19)
C1 Mn1 C7 156.8(2)
C3 Mn1 C7 106.2(2)
C2 Mn1 C7 100.9(2)
C4 Mn1 C7 65.08(19)
C5 Mn1 C7 64.7(2)
C1 Mn1 C8 122.8(2)
C3 Mn1 C8 144.6(2)
C2 Mn1 C8 91.0(2)
C4 Mn1 C8 38.77(18)
C5 Mn1 C8 65.1(2)
C7 Mn1 C8 38.73(19)
C1 Mn1 C6 130.6(3)
C3 Mn1 C6 89.8(2)
C2 Mn1 C6 137.3(2)
C4 Mn1 C6 64.83(19)
C5 Mn1 C6 38.3(2)
C7 Mn1 C6 38.2(2)
C8 Mn1 C6 64.4(2)
O1 C1 Mn1 177.3(5)
O2 C2 Mn1 179.8(7)
O3 C3 Mn1 179.2(6)
C8 C4 C5 107.6(4)
C8 C4 C9 127.1(4)
C5 C4 C9 125.0(5)
C8 C4 Mn1 71.5(3)
C5 C4 Mn1 70.5(3)
C9 C4 Mn1 127.9(4)
C6 C5 C4 107.6(5)
C6 C5 Mn1 71.6(3)
C4 C5 Mn1 70.1(3)
C6 C5 H5A 126.2
C4 C5 H5A 126.2
Mn1 C5 H5A 123.7
C5 C6 C7 108.9(5)
C5 C6 Mn1 70.0(3)
C7 C6 Mn1 70.6(3)
C5 C6 H6A 125.5
C7 C6 H6A 125.5
Mn1 C6 H6A 125.4
C6 C7 C8 107.9(4)
C6 C7 Mn1 71.1(3)
C8 C7 Mn1 70.7(3)
C6 C7 H7A 126.0
C8 C7 H7A 126.0
Mn1 C7 H7A 123.8
C4 C8 C7 107.9(4)
C4 C8 Mn1 69.8(3)
C7 C8 Mn1 70.6(3)
C4 C8 H8A 126.0
C7 C8 H8A 126.0
Mn1 C8 H8A 125.2
N1 C9 C4 109.0(5)
N1 C9 C10 108.0(4)
C4 C9 C10 113.0(4)
N1 C9 H9 108.9
C4 C9 H9 108.9
C10 C9 H9 108.9
O5 C10 O4 124.9(6)
O5 C10 C9 121.7(5)
O4 C10 C9 113.4(5)
C9 N1 H1A 109.5
C9 N1 H1B 109.5
H1A N1 H1B 109.5
C9 N1 H1C 109.5
H1A N1 H1C 109.5
H1B N1 H1C 109.5
C10 O4 H4 109.5

loop_
_geom_bond_atom_site_label_1
_geom_bond_atom_site_label_2
_geom_bond_distance
Mn1 C1 1.789(6)
Mn1 C3 1.798(6)
Mn1 C2 1.800(6)
Mn1 C4 2.127(4)
Mn1 C5 2.134(5)
Mn1 C7 2.149(5)
Mn1 C8 2.149(5)
Mn1 C6 2.155(6)
C1 O1 1.144(7)
C2 O2 1.147(7)
C3 O3 1.146(7)
C4 C8 1.420(7)
C4 C5 1.436(7)
C4 C9 1.499(6)
C5 C6 1.408(7)
C5 H5A 0.9500
C6 C7 1.410(8)
C6 H6A 0.9500
C7 C8 1.425(7)
C7 H7A 0.9500
C8 H8A 0.9500
C9 N1 1.489(7)
C9 C10 1.514(8)
C9 H9 1.0000
C10 O5 1.216(6)
C10 O4 1.292(7)
N1 H1A 0.9100
N1 H1B 0.9100
N1 H1C 0.9100
O4 H4 0.8400

loop_
_geom_hbond_atom_site_label_D
_geom_hbond_atom_site_label_H
_geom_hbond_atom_site_label_A
_geom_hbond_distance_DH
_geom_hbond_distance_HA
_geom_hbond_distance_DA
_geom_hbond_angle_DHA
_geom_hbond_site_symmetry_A
N1 H1A O6 0.91 2.03 2.876(9) 153.5 .
N1 H1B Cl1 0.91 2.30 3.195(5) 166.3 4_556
N1 H1C Cl1 0.91 2.32 3.224(5) 170.5 3_756
O4 H4 Cl1 0.84 2.21 3.047(5) 173.9 4_566

loop_
_geom_torsion_atom_site_label_1
_geom_torsion_atom_site_label_2
_geom_torsion_atom_site_label_3
_geom_torsion_atom_site_label_4
_geom_torsion
C3 Mn1 C1 O1 -160(13)
C2 Mn1 C1 O1 107(13)
C4 Mn1 C1 O1 -11(13)
C5 Mn1 C1 O1 -50(13)
C7 Mn1 C1 O1 -18(13)
C8 Mn1 C1 O1 14(13)
C6 Mn1 C1 O1 -69(13)
C1 Mn1 C2 O2 -111(100)
C3 Mn1 C2 O2 157(100)
C4 Mn1 C2 O2 -18(100)
C5 Mn1 C2 O2 -2(100)
C7 Mn1 C2 O2 50(100)
C8 Mn1 C2 O2 12(100)
C6 Mn1 C2 O2 64(100)
C1 Mn1 C3 O3 143(47)
C2 Mn1 C3 O3 -125(47)
C4 Mn1 C3 O3 45(47)
C5 Mn1 C3 O3 46(47)
C7 Mn1 C3 O3 -23(47)
C8 Mn1 C3 O3 -29(47)
C6 Mn1 C3 O3 12(47)
C1 Mn1 C4 C8 145.5(3)
C3 Mn1 C4 C8 -116.9(5)
C2 Mn1 C4 C8 52.4(4)
C5 Mn1 C4 C8 -117.2(4)
C7 Mn1 C4 C8 -37.3(3)
C6 Mn1 C4 C8 -79.7(3)
C1 Mn1 C4 C5 -97.2(3)
C3 Mn1 C4 C5 0.3(6)
C2 Mn1 C4 C5 169.6(3)
C7 Mn1 C4 C5 79.9(3)
C8 Mn1 C4 C5 117.2(4)
C6 Mn1 C4 C5 37.5(3)
C1 Mn1 C4 C9 22.5(5)
C3 Mn1 C4 C9 120.0(6)
C2 Mn1 C4 C9 -70.7(5)
C5 Mn1 C4 C9 119.7(6)
C7 Mn1 C4 C9 -160.4(5)
C8 Mn1 C4 C9 -123.1(6)
C6 Mn1 C4 C9 157.2(5)
C8 C4 C5 C6 0.0(6)
C9 C4 C5 C6 174.6(5)
Mn1 C4 C5 C6 -62.2(4)
C8 C4 C5 Mn1 62.2(3)
C9 C4 C5 Mn1 -123.2(5)
C1 Mn1 C5 C6 -157.0(3)
C3 Mn1 C5 C6 -62.5(4)
C2 Mn1 C5 C6 94.7(6)
C4 Mn1 C5 C6 117.4(4)
C7 Mn1 C5 C6 36.5(3)
C8 Mn1 C5 C6 79.5(3)
C1 Mn1 C5 C4 85.6(3)
C3 Mn1 C5 C4 -179.8(3)
C2 Mn1 C5 C4 -22.7(7)
C7 Mn1 C5 C4 -80.8(3)
C8 Mn1 C5 C4 -37.9(3)
C6 Mn1 C5 C4 -117.4(5)
C4 C5 C6 C7 1.0(6)
Mn1 C5 C6 C7 -60.2(4)
C4 C5 C6 Mn1 61.2(4)
C1 Mn1 C6 C5 30.7(4)
C3 Mn1 C6 C5 123.5(4)
C2 Mn1 C6 C5 -142.3(4)
C4 Mn1 C6 C5 -38.5(3)
C7 Mn1 C6 C5 -119.5(4)
C8 Mn1 C6 C5 -81.6(3)
C1 Mn1 C6 C7 150.3(3)
C3 Mn1 C6 C7 -116.9(3)
C2 Mn1 C6 C7 -22.8(5)
C4 Mn1 C6 C7 81.0(3)
C5 Mn1 C6 C7 119.5(4)
C8 Mn1 C6 C7 37.9(3)
C5 C6 C7 C8 -1.6(6)
Mn1 C6 C7 C8 -61.4(3)
C5 C6 C7 Mn1 59.8(4)
C1 Mn1 C7 C6 -73.0(7)
C3 Mn1 C7 C6 68.1(4)
C2 Mn1 C7 C6 164.5(3)
C4 Mn1 C7 C6 -80.3(3)
C5 Mn1 C7 C6 -36.6(3)
C8 Mn1 C7 C6 -117.7(4)
C1 Mn1 C7 C8 44.6(7)
C3 Mn1 C7 C8 -174.2(4)
C2 Mn1 C7 C8 -77.8(3)
C4 Mn1 C7 C8 37.4(3)
C5 Mn1 C7 C8 81.0(3)
C6 Mn1 C7 C8 117.7(4)
C5 C4 C8 C7 -1.0(6)
C9 C4 C8 C7 -175.5(5)
Mn1 C4 C8 C7 60.6(3)
C5 C4 C8 Mn1 -61.6(3)
C9 C4 C8 Mn1 123.9(5)
C6 C7 C8 C4 1.6(6)
Mn1 C7 C8 C4 -60.1(3)
C6 C7 C8 Mn1 61.7(4)
C1 Mn1 C8 C4 -42.3(4)
C3 Mn1 C8 C4 128.2(5)
C2 Mn1 C8 C4 -135.3(3)
C5 Mn1 C8 C4 38.5(3)
C7 Mn1 C8 C4 118.5(4)
C6 Mn1 C8 C4 81.0(3)
C1 Mn1 C8 C7 -160.8(3)
C3 Mn1 C8 C7 9.7(6)
C2 Mn1 C8 C7 106.2(3)
C4 Mn1 C8 C7 -118.5(4)
C5 Mn1 C8 C7 -80.0(3)
C6 Mn1 C8 C7 -37.5(3)
C8 C4 C9 N1 102.4(6)
C5 C4 C9 N1 -71.1(6)
Mn1 C4 C9 N1 -162.8(4)
C8 C4 C9 C10 -17.6(7)
C5 C4 C9 C10 168.8(5)
Mn1 C4 C9 C10 77.2(5)
N1 C9 C10 O5 -13.5(7)
C4 C9 C10 O5 107.1(6)
N1 C9 C10 O4 167.4(5)
C4 C9 C10 O4 -72.0(6)
